data_1507182
loop_
_publ_author_name
'Sather, Aaron C.'
'Berryman, Orion B.'
'Rebek, Jr, Julius'

_publ_section_title
;
 Synthesis of fused indazole ring systems and application to nigeglanine
 hydrobromide.
;
_journal_issue 6
_journal_name_full 'Organic letters'
_journal_page_first 1600
_journal_page_last 1603
_journal_paper_doi 10.1021/ol300303s
_journal_volume 14
_journal_year 2012
_chemical_formula_moiety 'C11 H11 N3 O2'
_chemical_formula_sum 'C11 H11 N3 O2'
_chemical_formula_weight 217.2268
_space_group_crystal_system monoclinic
_space_group_IT_number 14
_space_group_name_Hall '-P 2yn'
_space_group_name_H-M_alt 'P 1 21/n 1'
_symmetry_space_group_name_Hall '-P 2yn'
_symmetry_space_group_name_H-M 'P 1 21/n 1'
_atom_sites_solution_hydrogens geom
_atom_sites_solution_primary direct
_atom_sites_solution_secondary difmap
_cell_angle_alpha 90
_cell_angle_beta 98.206(4)
_cell_angle_gamma 90
_cell_formula_units_Z 4
_cell_length_a 7.5423(7)
_cell_length_b 16.3967(15)
_cell_length_c 8.2715(7)
_cell_measurement_reflns_used 4432
_cell_measurement_temperature 100.(2)
_cell_measurement_theta_max 64.4139
_cell_measurement_theta_min 6.5153
_cell_volume 1012.45(16)
_computing_cell_refinement 'SAINT V7.68A (Bruker AXS, 2009)'
_computing_data_collection 'Bruker Instrument Service v2011.4.0.0'
_computing_data_reduction 'SAINT V7.68A (Bruker AXS, 2009)'
_computing_structure_refinement 'SHELXL-97 (Sheldrick, 2008)'
_computing_structure_solution 'SHELXS-97 (Sheldrick, 2008)'
_diffrn_ambient_temperature 100.(2)
_diffrn_detector_area_resol_mean 8.3333
_diffrn_measured_fraction_theta_full 0.990
_diffrn_measured_fraction_theta_max 0.990
_diffrn_measurement_device_type 'Bruker APEX II CCD'
_diffrn_measurement_method '\f and \w scans'
_diffrn_radiation_type 'Cu K\a'
_diffrn_radiation_wavelength 1.54178
_diffrn_reflns_av_R_equivalents 0.0219
_diffrn_reflns_av_sigmaI/netI 0.0172
_diffrn_reflns_limit_h_max 8
_diffrn_reflns_limit_h_min -8
_diffrn_reflns_limit_k_max 19
_diffrn_reflns_limit_k_min -19
_diffrn_reflns_limit_l_max 9
_diffrn_reflns_limit_l_min -6
_diffrn_reflns_number 7270
_diffrn_reflns_theta_full 65.10
_diffrn_reflns_theta_max 65.10
_diffrn_reflns_theta_min 6.52
_diffrn_source 'Incoatec ImuS micro-focus source with MX mirrors'
_exptl_absorpt_coefficient_mu 0.836
_exptl_absorpt_correction_T_max 0.7526
_exptl_absorpt_correction_T_min 0.6319
_exptl_absorpt_correction_type multi-scan
_exptl_absorpt_process_details 'SADABS V2008/1 (Bruker AXS)'
_exptl_crystal_colour 'clear light yellow'
_exptl_crystal_density_diffrn 1.425
_exptl_crystal_density_method 'not measured'
_exptl_crystal_description rod
_exptl_crystal_F_000 416
_exptl_crystal_size_max 0.300
_exptl_crystal_size_mid 0.200
_exptl_crystal_size_min 0.100
_refine_diff_density_max 0.571
_refine_diff_density_min -0.287
_refine_ls_extinction_coef 0.000929
_refine_ls_extinction_method SHELXL
_refine_ls_goodness_of_fit_ref 1.164
_refine_ls_hydrogen_treatment constr
_refine_ls_matrix_type full
_refine_ls_number_parameters 146
_refine_ls_number_reflns 1704
_refine_ls_number_restraints 0
_refine_ls_restrained_S_all 1.164
_refine_ls_R_factor_all 0.0543
_refine_ls_R_factor_gt 0.0522
_refine_ls_shift/su_max 0.031
_refine_ls_shift/su_mean 0.001
_refine_ls_structure_factor_coef Fsqd
_refine_ls_weighting_details 'calc w=1/[\s^2^(Fo^2^)+(0.2000P)^2^+0.0000P] where P=(Fo^2^+2Fc^2^)/3'
_refine_ls_weighting_scheme calc
_refine_ls_wR_factor_gt 0.2270
_refine_ls_wR_factor_ref 0.2362
_reflns_number_gt 1590
_reflns_number_total 1704
_reflns_threshold_expression >2sigma(I)
_cod_data_source_file ol300303s_si_005.cif
_cod_data_source_block I
_cod_database_code 1507182

loop_
_space_group_symop_operation_xyz
'x, y, z'
'-x+1/2, y+1/2, -z+1/2'
'-x, -y, -z'
'x-1/2, -y-1/2, z-1/2'

loop_
_atom_site_type_symbol
_atom_site_label
_atom_site_fract_x
_atom_site_fract_y
_atom_site_fract_z
_atom_site_U_iso_or_equiv
_atom_site_adp_type
_atom_site_calc_flag
_atom_site_refinement_flags
_atom_site_occupancy
N N1 0.88726(19) 0.11492(9) 0.87201(17) 0.0237(5) Uani d . 1
O O2 1.39744(18) -0.08907(9) 0.49073(16) 0.0358(5) Uani d . 1
N N2 1.26294(19) -0.11314(9) 0.54613(17) 0.0272(5) Uani d . 1
O O1 1.20363(18) -0.18265(8) 0.52535(18) 0.0377(5) Uani d . 1
C C3 0.9137(2) -0.02428(10) 0.76715(19) 0.0203(5) Uani d . 1
C C1 0.6433(3) 0.19790(12) 0.9146(3) 0.0377(6) Uani d . 1
H H1A 0.6022 0.2199 0.8069 0.045 Uiso calc R 1
H H1B 0.5493 0.204 0.9824 0.045 Uiso calc R 1
C C2 0.7001(2) 0.10933(11) 0.9052(2) 0.0272(6) Uani d . 1
H H2A 0.6937 0.0813 1.0075 0.033 Uiso calc R 1
H H2B 0.6255 0.0809 0.8178 0.033 Uiso calc R 1
C C4 0.9768(2) 0.05727(10) 0.80065(19) 0.0213(6) Uani d . 1
C C5 1.1459(2) 0.07689(11) 0.7517(2) 0.0250(5) Uani d . 1
H H4 1.1946 0.1283 0.7758 0.03 Uiso calc R 1
C C6 1.2386(2) 0.02212(11) 0.67004(19) 0.0248(5) Uani d . 1
H H5 1.3473 0.0369 0.6379 0.03 Uiso calc R 1
C C7 1.1691(2) -0.05552(11) 0.63572(19) 0.0230(5) Uani d . 1
C C8 0.8152(2) 0.23883(12) 0.9916(2) 0.0379(6) Uani d . 1
H H7A 0.8373 0.2291 1.1084 0.046 Uiso calc R 1
H H7B 0.8112 0.2972 0.9717 0.046 Uiso calc R 1
C C9 0.9583(2) 0.19777(11) 0.9051(2) 0.0329(6) Uani d . 1
H H8A 0.9721 0.2259 0.8045 0.039 Uiso calc R 1
H H8B 1.0731 0.1964 0.975 0.039 Uiso calc R 1
C C10 1.0102(2) -0.07870(10) 0.68509(19) 0.0212(5) Uani d . 1
H H9 0.9669 -0.1313 0.6634 0.025 Uiso calc R 1
C C11 0.7522(2) -0.05707(10) 0.8156(2) 0.0232(5) Uani d . 1
N N11 0.6282(2) -0.09066(10) 0.8499(2) 0.0347(6) Uani d . 1

loop_
_atom_site_aniso_label
_atom_site_aniso_U_11
_atom_site_aniso_U_22
_atom_site_aniso_U_33
_atom_site_aniso_U_12
_atom_site_aniso_U_13
_atom_site_aniso_U_23
N1 0.0225(9) 0.0236(9) 0.0240(9) -0.0003(6) 0.0003(6) -0.0014(5)
O2 0.0241(9) 0.0547(10) 0.0307(9) 0.0024(6) 0.0108(6) 0.0007(6)
N2 0.0207(9) 0.0364(9) 0.0242(9) 0.0045(6) 0.0026(6) 0.0011(6)
O1 0.0361(9) 0.0319(9) 0.0476(10) 0.0049(6) 0.0144(7) -0.0025(6)
C3 0.0180(9) 0.0257(9) 0.0166(9) -0.0012(6) 0.0007(6) 0.0034(6)
C1 0.0370(12) 0.0343(11) 0.0412(12) 0.0063(8) 0.0032(8) -0.0012(8)
C2 0.0256(11) 0.0300(10) 0.0267(10) 0.0002(7) 0.0058(7) 0.0002(7)
C4 0.0191(11) 0.0259(10) 0.0173(9) -0.0019(6) -0.0027(7) 0.0020(6)
C5 0.0232(10) 0.0281(10) 0.0230(10) -0.0080(7) 0.0011(7) 0.0017(7)
C6 0.0172(9) 0.0357(11) 0.0209(10) -0.0042(6) 0.0008(6) 0.0047(6)
C7 0.0194(10) 0.0321(11) 0.0172(10) 0.0028(6) 0.0015(7) 0.0032(6)
C8 0.0409(12) 0.0284(10) 0.0434(12) 0.0031(8) 0.0025(9) -0.0045(8)
C9 0.0320(11) 0.0241(10) 0.0411(12) -0.0044(7) 0.0003(8) -0.0039(7)
C10 0.0211(10) 0.0219(9) 0.0194(10) -0.0021(6) -0.0011(7) 0.0046(6)
C11 0.0229(10) 0.0236(10) 0.0230(10) -0.0012(6) 0.0031(7) -0.0007(6)
N11 0.0321(11) 0.0349(11) 0.0388(11) -0.0060(6) 0.0110(7) 0.0004(6)

loop_
_atom_type_symbol
_atom_type_description
_atom_type_scat_dispersion_real
_atom_type_scat_dispersion_imag
_atom_type_scat_source
C C 0.0181 0.0091 'International Tables Vol C Tables 4.2.6.8 and 6.1.1.4'
H H 0.0000 0.0000 'International Tables Vol C Tables 4.2.6.8 and 6.1.1.4'
N N 0.0311 0.0180 'International Tables Vol C Tables 4.2.6.8 and 6.1.1.4'
O O 0.0492 0.0322 'International Tables Vol C Tables 4.2.6.8 and 6.1.1.4'

loop_
_geom_angle_atom_site_label_1
_geom_angle_atom_site_label_2
_geom_angle_atom_site_label_3
_geom_angle
C4 N1 C9 122.51(15)
C4 N1 C2 126.16(14)
C9 N1 C2 110.77(14)
O1 N2 O2 123.13(15)
O1 N2 C7 118.88(14)
O2 N2 C7 117.96(15)
C10 C3 C4 120.73(15)
C10 C3 C11 114.81(14)
C4 C3 C11 124.46(15)
C8 C1 C2 102.34(14)
C8 C1 H1A 111.3
C2 C1 H1A 111.3
C8 C1 H1B 111.3
C2 C1 H1B 111.3
H1A C1 H1B 109.2
N1 C2 C1 103.53(14)
N1 C2 H2A 111.1
C1 C2 H2A 111.1
N1 C2 H2B 111.1
C1 C2 H2B 111.1
H2A C2 H2B 109.0
N1 C4 C5 119.37(15)
N1 C4 C3 124.47(15)
C5 C4 C3 116.16(15)
C6 C5 C4 122.00(16)
C6 C5 H4 119.0
C4 C5 H4 119.0
C5 C6 C7 119.70(15)
C5 C6 H5 120.1
C7 C6 H5 120.1
C10 C7 C6 120.79(16)
C10 C7 N2 118.88(15)
C6 C7 N2 120.33(15)
C1 C8 C9 103.08(15)
C1 C8 H7A 111.1
C9 C8 H7A 111.1
C1 C8 H7B 111.1
C9 C8 H7B 111.1
H7A C8 H7B 109.1
N1 C9 C8 103.31(15)
N1 C9 H8A 111.1
C8 C9 H8A 111.1
N1 C9 H8B 111.1
C8 C9 H8B 111.1
H8A C9 H8B 109.1
C7 C10 C3 120.53(15)
C7 C10 H9 119.7
C3 C10 H9 119.7
N11 C11 C3 173.36(18)

loop_
_geom_bond_atom_site_label_1
_geom_bond_atom_site_label_2
_geom_bond_distance
N1 C4 1.346(2)
N1 C9 1.472(2)
N1 C2 1.479(2)
O2 N2 1.236(2)
N2 O1 1.227(2)
N2 C7 1.447(2)
C3 C10 1.388(2)
C3 C4 1.433(2)
C3 C11 1.440(2)
C1 C8 1.517(3)
C1 C2 1.519(2)
C1 H1A 0.97
C1 H1B 0.97
C2 H2A 0.97
C2 H2B 0.97
C4 C5 1.428(2)
C5 C6 1.373(3)
C5 H4 0.93
C6 C7 1.390(2)
C6 H5 0.93
C7 C10 1.374(2)
C8 C9 1.533(3)
C8 H7A 0.97
C8 H7B 0.97
C9 H8A 0.97
C9 H8B 0.97
C10 H9 0.93
C11 N11 1.155(2)
